data_1008825
loop_
_publ_author_name
'Ortega, F'
'Pope, M T'
'Evans, H T jr'

_publ_section_title
;
Tungstorhenate heteropolyanions.2.Synthesis and characterization of
enneatungstorhenates (V), -(VI), and -(VII)
;
_journal_coden_ASTM INOCAJ
_journal_name_full 'Inorganic Chemistry'
_journal_page_first 2166
_journal_page_last 2169
_journal_paper_doi 10.1021/ic961142q
_journal_volume 36
_journal_year 1997
_chemical_formula_structural 'Cs5 (Re W9 O32) (H2 O)3'
_chemical_formula_sum 'Cs5 H6 O35 Re W9'
_chemical_name_systematic
;
Pentacaesium nonatungstorhenate(V) trihydrate
;
_space_group_IT_number 2
_symmetry_cell_setting triclinic
_symmetry_Int_Tables_number 2
_symmetry_space_group_name_Hall '-P 1'
_symmetry_space_group_name_H-M 'P -1'
_cell_angle_alpha 100.55(1)
_cell_angle_beta 115.81(1)
_cell_angle_gamma 99.13(1)
_cell_formula_units_Z 1
_cell_length_a 10.194(1)
_cell_length_b 11.503(2)
_cell_length_c 9.682(1)
_cell_volume 967.7
_refine_ls_R_factor_all 0.083
_cod_original_formula_sum 'H6 Cs5 O35 Re W9'
_cod_database_code 1008825

loop_
_symmetry_equiv_pos_as_xyz
x,y,z
-x,-y,-z

loop_
_atom_site_aniso_label
_atom_site_aniso_U_11
_atom_site_aniso_U_12
_atom_site_aniso_U_13
_atom_site_aniso_U_22
_atom_site_aniso_U_23
_atom_site_aniso_U_33
W1 0.0187(6) 0.0008(5) 0.0061(6) 0.0111(6) 0.0019(5) 0.0194(7)
Re1 0.0187(6) 0.0008(5) 0.0061(6) 0.0111(6) 0.0019(5) 0.0194(7)
W2 0.0194(7) 0.0041(6) 0.0048(6) 0.0144(7) 0.0038(6) 0.0181(7)
Re2 0.0194(7) 0.0041(6) 0.0048(6) 0.0144(7) 0.0038(6) 0.0181(7)
W3 0.0215(7) 0.0049(6) 0.0098(6) 0.0163(7) 0.0028(6) 0.0172(7)
Re3 0.0215(7) 0.0049(6) 0.0098(6) 0.0163(7) 0.0028(6) 0.0172(7)
W4 0.0182(7) 0.0037(6) 0.0068(6) 0.0141(7) 0.0044(6) 0.0174(7)
Re4 0.0182(7) 0.0037(6) 0.0068(6) 0.0141(7) 0.0044(6) 0.0174(7)
W5 0.0227(7) 0.0024(6) 0.0111(6) 0.0168(7) 0.0038(6) 0.0174(7)
Re5 0.0227(7) 0.0024(6) 0.0111(6) 0.0168(7) 0.0038(6) 0.0174(7)
Cs1 0.0062(2) 0.0016(1) 0.0019(1) 0.0025(1) 0.0013(1) 0.0046(2)
Cs2 0.0030(1) 0.0006(1) 0.0014(1) 0.0030(1) 0.0007(1) 0.0030(1)
Cs3 0.0057(4) -0.0001(1) 0.0028(4) 0.0057(4) -0.0037(4) 0.0109(5)

loop_
_atom_site_label
_atom_site_type_symbol
_atom_site_symmetry_multiplicity
_atom_site_Wyckoff_symbol
_atom_site_fract_x
_atom_site_fract_y
_atom_site_fract_z
_atom_site_occupancy
_atom_site_attached_hydrogens
_atom_site_calc_flag
W1 W6+ 2 i 0.8715(1) 0.8182(1) 0.7421(1) 0.9 0 d
Re1 Re5+ 2 i 0.8715(1) 0.8182(1) 0.7421(1) 0.1 0 d
W2 W6+ 2 i 0.5086(1) 0.7602(1) 0.4880(1) 0.9 0 d
Re2 Re5+ 2 i 0.5086(1) 0.7602(1) 0.4880(1) 0.1 0 d
W3 W6+ 2 i 0.6128(1) 0.6819(1) 0.8219(1) 0.9 0 d
Re3 Re5+ 2 i 0.6128(1) 0.6819(1) 0.8219(1) 0.1 0 d
W4 W6+ 2 i 0.8190(1) 0.5263(1) 0.7265(1) 0.9 0 d
Re4 Re5+ 2 i 0.8190(1) 0.5263(1) 0.7265(1) 0.1 0 d
W5 W6+ 2 i 0.7151(1) 0.6051(1) 0.3924(1) 0.9 0 d
Re5 Re5+ 2 i 0.7151(1) 0.6051(1) 0.3924(1) 0.1 0 d
O1 O2- 2 i 0.015(3) 0.940(2) 0.828(3) 1. 0 d
O2 O2- 2 i 0.410(3) 0.856(2) 0.405(3) 1. 0 d
O3 O2- 2 i 0.598(3) 0.731(2) 0.995(3) 1. 0 d
O4 O2- 2 i 0.952(3) 0.457(2) 0.827(3) 1. 0 d
O5 O2- 2 i 0.768(3) 0.592(2) 0.246(3) 1. 0 d
O6 O2- 2 i 0.714(3) 0.881(2) 0.624(3) 1. 0 d
O7 O2- 2 i 0.797(3) 0.818(2) 0.892(3) 1. 0 d
O8 O2- 2 i 0.962(3) 0.693(2) 0.815(3) 1. 0 d
O9 O2- 2 i 0.875(3) 0.757(2) 0.547(3) 1. 0 d
O10 O2- 2 i 0.504(3) 0.765(2) 0.681(3) 1. 0 d
O11 O2- 2 i 0.748(3) 0.578(2) 0.880(3) 1. 0 d
O12 O2- 2 i 0.830(3) 0.520(2) 0.533(3) 1. 0 d
O13 O2- 2 i 0.580(3) 0.707(2) 0.340(3) 1. 0 d
O14 O2- 2 i 0.454(3) 0.540(2) 0.718(3) 1. 0 d
O15 O2- 2 i 0.650(3) 0.389(2) 0.618(3) 1. 0 d
O16 O2- 2 i 0.670(3) 0.644(2) 0.611(3) 1. 0 d
Cs1 Cs1+ 2 i 0.9828(3) 0.1952(2) 0.7643(3) 1. 0 d
Cs2 Cs1+ 2 i 0.2831(2) 0.6507(2) 0.9909(2) 1. 0 d
Cs3 Cs1+ 2 i 0.3782(8) 0.9826(7) 0.8040(12) 0.5 0 d
O17 O2- 2 i 0.827(3) 0.280(4) 0.364(6) 0.75 2 d
O18 O2- 2 i 0.708(4) 0.070(3) 0.883(3) 0.75 2 d
H1 H1+ 2 i -1. -1. -1. 3. 0 dum

loop_
_atom_type_symbol
_atom_type_oxidation_number
W6+ 6.000
Re5+ 5.000
O2- -2.000
Cs1+ 1.000
H1+ 1.000
